data_7023257
loop_
_publ_author_name
'Deng, Ye'
'Hou, Chuan-Tao'
'Walton, Richard I.'
'Tang, Jiaqian'
'Zhu, Peizhi'
'Zhang, Kou-Lin'
'Ng, Seik Weng'

_publ_section_title
;
 Preparation, structural diversity and characterization of a family of
 Cd(II)-organic frameworks.
;
_journal_issue 34
_journal_name_full 'Dalton transactions (Cambridge, England : 2003)'
_journal_page_first 12468
_journal_page_last 12480
_journal_paper_doi 10.1039/c3dt51118a
_journal_volume 42
_journal_year 2013
_chemical_formula_sum 'C21 H19 Cd I N2 O5'
_chemical_formula_weight 618.68
_chemical_name_systematic
; 
 ? 
;
_space_group_IT_number 15
_symmetry_cell_setting monoclinic
_symmetry_space_group_name_Hall '-C 2yc'
_symmetry_space_group_name_H-M 'C 1 2/c 1'
_atom_sites_solution_hydrogens geom
_atom_sites_solution_primary direct
_atom_sites_solution_secondary difmap
_audit_creation_method SHELXL-97
_cell_angle_alpha 90.00
_cell_angle_beta 102.928(2)
_cell_angle_gamma 90.00
_cell_formula_units_Z 8
_cell_length_a 14.4247(16)
_cell_length_b 19.279(2)
_cell_length_c 16.6099(19)
_cell_measurement_reflns_used 4377
_cell_measurement_temperature 296(2)
_cell_measurement_theta_max 24.524
_cell_measurement_theta_min 2.369
_cell_volume 4502.0(9)
_computing_cell_refinement 'SAINT (Bruker, 2005)'
_computing_data_collection 'APEX2 (Bruker, 2005)'
_computing_data_reduction 'SAINT (Bruker, 2005)'
_computing_molecular_graphics 'Diamond (CRYSTAL IMPACT, 2001)'
_computing_publication_material 'publCIF (Westrip, 2010)'
_computing_structure_refinement 'SHELXL-97 (Sheldrick, 2008)'
_computing_structure_solution 'SHELXS-97 (Sheldrick, 2008)'
_diffrn_ambient_temperature 296(2)
_diffrn_detector_area_resol_mean 8.3
_diffrn_measured_fraction_theta_full 0.997
_diffrn_measured_fraction_theta_max 0.997
_diffrn_measurement_device_type 'Bruker APEXII area-detector'
_diffrn_measurement_method '\f and \w'
_diffrn_radiation_monochromator graphite
_diffrn_radiation_source 'fine-focus sealed tube'
_diffrn_radiation_type MoK\a
_diffrn_radiation_wavelength 0.71073
_diffrn_reflns_av_R_equivalents 0.0370
_diffrn_reflns_av_unetI/netI 0.0362
_diffrn_reflns_limit_h_max 18
_diffrn_reflns_limit_h_min -18
_diffrn_reflns_limit_k_max 24
_diffrn_reflns_limit_k_min -23
_diffrn_reflns_limit_l_max 20
_diffrn_reflns_limit_l_min -21
_diffrn_reflns_number 19537
_diffrn_reflns_theta_full 27.51
_diffrn_reflns_theta_max 27.51
_diffrn_reflns_theta_min 1.79
_exptl_absorpt_coefficient_mu 2.375
_exptl_absorpt_correction_T_max 0.700
_exptl_absorpt_correction_T_min 0.613
_exptl_absorpt_correction_type empirical
_exptl_absorpt_process_details '(SADABS; Sheldrick, 1996)'
_exptl_crystal_colour yellow
_exptl_crystal_density_diffrn 1.826
_exptl_crystal_density_method 'not measured'
_exptl_crystal_description block
_exptl_crystal_F_000 2400
_exptl_crystal_size_max 0.21
_exptl_crystal_size_mid 0.18
_exptl_crystal_size_min 0.15
_refine_diff_density_max 1.432
_refine_diff_density_min -1.560
_refine_diff_density_rms 0.095
_refine_ls_extinction_method none
_refine_ls_goodness_of_fit_ref 1.028
_refine_ls_hydrogen_treatment constr
_refine_ls_matrix_type full
_refine_ls_number_parameters 271
_refine_ls_number_reflns 5168
_refine_ls_number_restraints 4
_refine_ls_restrained_S_all 1.036
_refine_ls_R_factor_all 0.0669
_refine_ls_R_factor_gt 0.0428
_refine_ls_shift/su_max 0.001
_refine_ls_shift/su_mean 0.000
_refine_ls_structure_factor_coef Fsqd
_refine_ls_weighting_details 'calc w=1/[\s^2^(Fo^2^)+(0.0444P)^2^+15.4893P] where P=(Fo^2^+2Fc^2^)/3'
_refine_ls_weighting_scheme calc
_refine_ls_wR_factor_gt 0.0993
_refine_ls_wR_factor_ref 0.1117
_reflns_number_gt 3727
_reflns_number_total 5168
_reflns_threshold_expression >2sigma(I)
_cod_data_source_file c3dt51118a.txt
_cod_data_source_block hct24
_cod_depositor_comments
;
The following automatic conversions were performed:

'_exptl_absorpt_correction_type' value 'EMPIRICAL' changed to
'empirical' according to
/home/saulius/struct/CIF-dictionaries/cif_core.dic dictionary named
'cif_core.dic' version 2.4.2 from
2011-04-26.

'_refine_ls_hydrogen_treatment' value 'CONSTR' changed
to 'constr' according to
/home/saulius/struct/CIF-dictionaries/cif_core.dic dictionary named
'cif_core.dic' version 2.4.2 from 2011-04-26.

Automatic conversion script
Id: cif_fix_values 1891 2012-01-12 08:04:46Z andrius 
;
_cod_original_sg_symbol_H-M C2/C
_cod_database_code 7023257

loop_
_symmetry_equiv_pos_as_xyz
'x, y, z'
'-x, y, -z+1/2'
'x+1/2, y+1/2, z'
'-x+1/2, y+1/2, -z+1/2'
'-x, -y, -z'
'x, -y, z-1/2'
'-x+1/2, -y+1/2, -z'
'x+1/2, -y+1/2, z-1/2'

loop_
_atom_site_label
_atom_site_type_symbol
_atom_site_fract_x
_atom_site_fract_y
_atom_site_fract_z
_atom_site_U_iso_or_equiv
_atom_site_adp_type
_atom_site_occupancy
_atom_site_symmetry_multiplicity
_atom_site_calc_flag
_atom_site_refinement_flags
C1 C 0.8875(3) 0.3587(3) -0.1100(3) 0.0502(12) Uani 1 1 d .
C2 C 0.8640(3) 0.4440(3) -0.3976(3) 0.0481(11) Uani 1 1 d .
C3 C 0.8687(3) 0.3837(2) -0.3389(3) 0.0383(9) Uani 1 1 d .
C4 C 0.8622(3) 0.3160(3) -0.3682(3) 0.0491(12) Uani 1 1 d .
H4 H 0.8556 0.3069 -0.4242 0.059 Uiso 1 1 calc R
C5 C 0.8657(4) 0.2623(3) -0.3120(4) 0.0553(13) Uani 1 1 d .
C6 C 0.8750(3) 0.2744(3) -0.2284(3) 0.0527(12) Uani 1 1 d .
H6 H 0.8766 0.2376 -0.1919 0.063 Uiso 1 1 calc R
C7 C 0.8820(3) 0.3429(2) -0.1998(3) 0.0418(10) Uani 1 1 d .
C8 C 0.8791(3) 0.3961(2) -0.2555(3) 0.0393(10) Uani 1 1 d .
H8 H 0.8842 0.4416 -0.2365 0.047 Uiso 1 1 calc R
C9 C 1.1722(4) 0.0344(2) 0.4312(3) 0.0554(13) Uani 1 1 d .
H9 H 1.2140 0.0072 0.4095 0.066 Uiso 1 1 calc R
C10 C 1.0757(4) 0.0273(3) 0.3989(4) 0.0597(14) Uani 1 1 d .
H10 H 1.0539 -0.0035 0.3558 0.072 Uiso 1 1 calc R
C11 C 1.0118(4) 0.0659(3) 0.4307(4) 0.0589(14) Uani 1 1 d .
C12 C 1.0491(4) 0.1105(3) 0.4951(4) 0.0623(14) Uani 1 1 d .
H12 H 1.0087 0.1370 0.5191 0.075 Uiso 1 1 calc R
C13 C 1.1459(4) 0.1156(3) 0.5235(3) 0.0549(12) Uani 1 1 d .
H13 H 1.1692 0.1461 0.5666 0.066 Uiso 1 1 calc R
C14 C 0.9068(4) 0.0613(3) 0.3919(4) 0.077(2) Uani 1 1 d .
H14A H 0.8705 0.0762 0.4314 0.092 Uiso 1 1 calc R
H14B H 0.8899 0.0135 0.3770 0.092 Uiso 1 1 calc R
C15 C 0.8818(3) 0.1075(3) 0.3139(4) 0.0598(14) Uani 1 1 d .
H15A H 0.9258 0.0976 0.2789 0.072 Uiso 1 1 calc R
H15B H 0.8183 0.0961 0.2831 0.072 Uiso 1 1 calc R
C16 C 0.8863(4) 0.1840(3) 0.3346(3) 0.0561(13) Uani 1 1 d .
H16A H 0.8366 0.1941 0.3637 0.067 Uiso 1 1 calc R
H16B H 0.9467 0.1931 0.3725 0.067 Uiso 1 1 calc R
C17 C 0.8760(3) 0.2339(2) 0.2632(3) 0.0443(11) Uani 1 1 d .
C18 C 0.8842(3) 0.3040(3) 0.2805(3) 0.0507(12) Uani 1 1 d .
H18 H 0.8926 0.3195 0.3347 0.061 Uiso 1 1 calc R
C19 C 0.8798(4) 0.3511(3) 0.2172(3) 0.0536(12) Uani 1 1 d .
H19 H 0.8854 0.3981 0.2302 0.064 Uiso 1 1 calc R
C20 C 0.8583(3) 0.2647(2) 0.1212(3) 0.0490(11) Uani 1 1 d .
H20 H 0.8491 0.2505 0.0664 0.059 Uiso 1 1 calc R
C21 C 0.8615(3) 0.2150(2) 0.1812(3) 0.0502(12) Uani 1 1 d .
H21 H 0.8539 0.1685 0.1665 0.060 Uiso 1 1 calc R
Cd1 Cd 0.87631(2) 0.415216(17) 0.041277(19) 0.04237(12) Uani 1 1 d U
I1 I 0.85067(5) 0.16058(2) -0.35831(4) 0.1301(3) Uani 1 1 d .
N1 N 0.8679(3) 0.33219(19) 0.1379(2) 0.0453(9) Uani 1 1 d .
N2 N 1.2082(3) 0.0788(2) 0.4924(2) 0.0473(9) Uani 1 1 d .
O1 O 0.8914(3) 0.42225(19) -0.0898(2) 0.0588(9) Uani 1 1 d .
O2 O 0.8851(3) 0.3113(2) -0.0610(2) 0.0697(10) Uani 1 1 d U
O3 O 0.8741(3) 0.5026(2) -0.3652(2) 0.0715(11) Uani 1 1 d .
O4 O 0.8500(3) 0.4334(2) -0.4732(2) 0.0694(11) Uani 1 1 d .
O1W O 1.0413(2) 0.43571(19) 0.0852(2) 0.0574(9) Uani 1 1 d D
H1WB H 1.0687 0.4288 0.0458 0.086 Uiso 1 1 d RD
H1WA H 1.0448 0.4781 0.0989 0.086 Uiso 1 1 d RD

loop_
_atom_site_aniso_label
_atom_site_aniso_U_11
_atom_site_aniso_U_22
_atom_site_aniso_U_33
_atom_site_aniso_U_23
_atom_site_aniso_U_13
_atom_site_aniso_U_12
C1 0.047(3) 0.064(3) 0.041(3) 0.006(2) 0.011(2) -0.004(2)
C2 0.042(2) 0.060(3) 0.043(3) 0.010(2) 0.010(2) 0.005(2)
C3 0.036(2) 0.045(2) 0.035(2) -0.0010(19) 0.0113(17) -0.0003(18)
C4 0.051(3) 0.058(3) 0.043(3) -0.015(2) 0.022(2) -0.010(2)
C5 0.066(3) 0.037(2) 0.073(4) -0.011(2) 0.038(3) -0.004(2)
C6 0.056(3) 0.042(3) 0.069(3) 0.008(2) 0.032(3) 0.006(2)
C7 0.040(2) 0.047(3) 0.040(2) 0.002(2) 0.0111(19) -0.0006(19)
C8 0.036(2) 0.039(2) 0.042(2) -0.0023(18) 0.0059(18) -0.0021(17)
C9 0.062(3) 0.038(3) 0.062(3) 0.001(2) 0.005(3) 0.006(2)
C10 0.058(3) 0.041(3) 0.070(4) 0.009(2) -0.008(3) 0.000(2)
C11 0.049(3) 0.055(3) 0.071(4) 0.038(3) 0.009(2) 0.002(2)
C12 0.062(3) 0.068(4) 0.062(3) 0.018(3) 0.025(3) 0.012(3)
C13 0.061(3) 0.057(3) 0.047(3) 0.006(2) 0.013(2) 0.005(3)
C14 0.053(3) 0.070(4) 0.103(5) 0.050(4) 0.007(3) -0.006(3)
C15 0.040(3) 0.058(3) 0.078(4) 0.030(3) 0.007(2) 0.003(2)
C16 0.053(3) 0.065(3) 0.054(3) 0.026(3) 0.020(2) 0.013(2)
C17 0.039(2) 0.046(3) 0.049(3) 0.012(2) 0.0116(19) 0.0048(19)
C18 0.062(3) 0.052(3) 0.038(3) 0.001(2) 0.013(2) 0.003(2)
C19 0.077(3) 0.041(3) 0.045(3) 0.004(2) 0.017(2) 0.001(2)
C20 0.064(3) 0.040(2) 0.040(2) 0.001(2) 0.007(2) -0.001(2)
C21 0.061(3) 0.037(2) 0.052(3) 0.006(2) 0.011(2) 0.000(2)
Cd1 0.0542(2) 0.03894(19) 0.03343(17) 0.00334(14) 0.00870(13) -0.00358(15)
I1 0.2082(7) 0.0505(3) 0.1706(6) -0.0435(3) 0.1252(6) -0.0279(3)
N1 0.065(2) 0.038(2) 0.035(2) 0.0055(16) 0.0149(18) -0.0002(18)
N2 0.051(2) 0.044(2) 0.046(2) 0.0067(18) 0.0095(18) 0.0042(18)
O1 0.075(2) 0.064(2) 0.0386(18) -0.0052(17) 0.0165(16) -0.0151(19)
O2 0.103(3) 0.062(2) 0.048(2) 0.0065(15) 0.025(2) 0.005(2)
O3 0.106(3) 0.045(2) 0.060(2) 0.0118(18) 0.011(2) -0.002(2)
O4 0.073(2) 0.098(3) 0.039(2) 0.0119(19) 0.0153(17) 0.010(2)
O1W 0.060(2) 0.064(2) 0.050(2) 0.0047(17) 0.0153(16) -0.0088(17)

loop_
_atom_type_symbol
_atom_type_description
_atom_type_scat_dispersion_real
_atom_type_scat_dispersion_imag
_atom_type_scat_source
C C 0.0033 0.0016 'International Tables Vol C Tables 4.2.6.8 and 6.1.1.4'
H H 0.0000 0.0000 'International Tables Vol C Tables 4.2.6.8 and 6.1.1.4'
N N 0.0061 0.0033 'International Tables Vol C Tables 4.2.6.8 and 6.1.1.4'
O O 0.0106 0.0060 'International Tables Vol C Tables 4.2.6.8 and 6.1.1.4'
Cd Cd -0.8075 1.2024 'International Tables Vol C Tables 4.2.6.8 and 6.1.1.4'
I I -0.4742 1.8119 'International Tables Vol C Tables 4.2.6.8 and 6.1.1.4'

loop_
_geom_angle_atom_site_label_1
_geom_angle_atom_site_label_2
_geom_angle_atom_site_label_3
_geom_angle
_geom_angle_site_symmetry_1
_geom_angle_site_symmetry_3
O2 C1 O1 123.3(5) . .
O2 C1 C7 120.1(5) . .
O1 C1 C7 116.5(4) . .
O4 C2 O3 124.3(5) . .
O4 C2 C3 119.9(5) . .
O3 C2 C3 115.8(4) . .
C8 C3 C4 119.9(4) . .
C8 C3 C2 119.6(4) . .
C4 C3 C2 120.5(4) . .
C3 C4 C5 118.4(4) . .
C3 C4 H4 120.8 . .
C5 C4 H4 120.8 . .
C6 C5 C4 122.0(4) . .
C6 C5 I1 120.2(4) . .
C4 C5 I1 117.7(4) . .
C5 C6 C7 118.9(5) . .
C5 C6 H6 120.6 . .
C7 C6 H6 120.6 . .
C8 C7 C6 119.1(4) . .
C8 C7 C1 120.1(4) . .
C6 C7 C1 120.8(4) . .
C7 C8 C3 121.7(4) . .
C7 C8 H8 119.1 . .
C3 C8 H8 119.1 . .
N2 C9 C10 122.8(5) . .
N2 C9 H9 118.6 . .
C10 C9 H9 118.6 . .
C11 C10 C9 120.0(5) . .
C11 C10 H10 120.0 . .
C9 C10 H10 120.0 . .
C10 C11 C12 117.0(5) . .
C10 C11 C14 119.8(6) . .
C12 C11 C14 123.1(6) . .
C13 C12 C11 119.9(5) . .
C13 C12 H12 120.1 . .
C11 C12 H12 120.1 . .
N2 C13 C12 123.4(5) . .
N2 C13 H13 118.3 . .
C12 C13 H13 118.3 . .
C11 C14 C15 110.3(4) . .
C11 C14 H14A 109.6 . .
C15 C14 H14A 109.6 . .
C11 C14 H14B 109.6 . .
C15 C14 H14B 109.6 . .
H14A C14 H14B 108.1 . .
C16 C15 C14 112.4(5) . .
C16 C15 H15A 109.1 . .
C14 C15 H15A 109.1 . .
C16 C15 H15B 109.1 . .
C14 C15 H15B 109.1 . .
H15A C15 H15B 107.9 . .
C17 C16 C15 116.9(5) . .
C17 C16 H16A 108.1 . .
C15 C16 H16A 108.1 . .
C17 C16 H16B 108.1 . .
C15 C16 H16B 108.1 . .
H16A C16 H16B 107.3 . .
C21 C17 C18 116.7(4) . .
C21 C17 C16 125.0(5) . .
C18 C17 C16 118.2(5) . .
C19 C18 C17 120.0(5) . .
C19 C18 H18 120.0 . .
C17 C18 H18 120.0 . .
N1 C19 C18 122.9(5) . .
N1 C19 H19 118.6 . .
C18 C19 H19 118.6 . .
N1 C20 C21 122.9(5) . .
N1 C20 H20 118.5 . .
C21 C20 H20 118.5 . .
C20 C21 C17 120.3(5) . .
C20 C21 H21 119.8 . .
C17 C21 H21 119.8 . .
O3 Cd1 O1 130.94(15) 6_566 .
O3 Cd1 N1 89.84(15) 6_566 .
O1 Cd1 N1 139.09(14) . .
O3 Cd1 O1W 80.56(15) 6_566 .
O1 Cd1 O1W 88.85(13) . .
N1 Cd1 O1W 96.20(13) . .
O3 Cd1 N2 91.78(15) 6_566 8_455
O1 Cd1 N2 88.79(14) . 8_455
N1 Cd1 N2 93.62(14) . 8_455
O1W Cd1 N2 167.50(13) . 8_455
O3 Cd1 O2 175.76(13) 6_566 .
O1 Cd1 O2 52.65(12) . .
N1 Cd1 O2 86.46(13) . .
O1W Cd1 O2 97.77(13) . .
N2 Cd1 O2 90.53(13) 8_455 .
C20 N1 C19 117.2(4) . .
C20 N1 Cd1 123.8(3) . .
C19 N1 Cd1 118.9(3) . .
C13 N2 C9 116.9(4) . .
C13 N2 Cd1 124.4(3) . 8_556
C9 N2 Cd1 118.7(3) . 8_556
C1 O1 Cd1 101.0(3) . .
C1 O2 Cd1 82.8(3) . .
C2 O3 Cd1 111.2(3) . 6_565
Cd1 O1W H1WB 110.3 . .
Cd1 O1W H1WA 103.8 . .
H1WB O1W H1WA 110.3 . .

loop_
_geom_bond_atom_site_label_1
_geom_bond_atom_site_label_2
_geom_bond_distance
_geom_bond_site_symmetry_2
C1 O2 1.230(6) .
C1 O1 1.268(6) .
C1 C7 1.507(7) .
C2 O4 1.243(6) .
C2 O3 1.245(6) .
C2 C3 1.510(7) .
C3 C8 1.381(6) .
C3 C4 1.387(7) .
C4 C5 1.388(7) .
C4 H4 0.9300 .
C5 C6 1.384(7) .
C5 I1 2.100(5) .
C6 C7 1.400(7) .
C6 H6 0.9300 .
C7 C8 1.376(6) .
C8 H8 0.9300 .
C9 N2 1.342(6) .
C9 C10 1.381(7) .
C9 H9 0.9300 .
C10 C11 1.378(8) .
C10 H10 0.9300 .
C11 C12 1.384(8) .
C11 C14 1.511(7) .
C12 C13 1.373(7) .
C12 H12 0.9300 .
C13 N2 1.336(6) .
C13 H13 0.9300 .
C14 C15 1.546(7) .
C14 H14A 0.9700 .
C14 H14B 0.9700 .
C15 C16 1.512(8) .
C15 H15A 0.9700 .
C15 H15B 0.9700 .
C16 C17 1.509(6) .
C16 H16A 0.9700 .
C16 H16B 0.9700 .
C17 C21 1.380(7) .
C17 C18 1.382(7) .
C18 C19 1.379(7) .
C18 H18 0.9300 .
C19 N1 1.341(6) .
C19 H19 0.9300 .
C20 N1 1.330(6) .
C20 C21 1.377(6) .
C20 H20 0.9300 .
C21 H21 0.9300 .
Cd1 O3 2.225(4) 6_566
Cd1 O1 2.240(3) .
Cd1 N1 2.289(4) .
Cd1 O1W 2.361(3) .
Cd1 N2 2.382(4) 8_455
Cd1 O2 2.648(4) .
N2 Cd1 2.382(4) 8_556
O3 Cd1 2.225(4) 6_565
O1W H1WB 0.8478 .
O1W H1WA 0.8467 .

loop_
_geom_torsion_atom_site_label_1
_geom_torsion_atom_site_label_2
_geom_torsion_atom_site_label_3
_geom_torsion_atom_site_label_4
_geom_torsion
_geom_torsion_site_symmetry_1
_geom_torsion_site_symmetry_4
O4 C2 C3 C8 -176.4(4) . .
O3 C2 C3 C8 2.9(6) . .
O4 C2 C3 C4 3.2(7) . .
O3 C2 C3 C4 -177.5(5) . .
C8 C3 C4 C5 0.4(7) . .
C2 C3 C4 C5 -179.2(4) . .
C3 C4 C5 C6 0.3(7) . .
C3 C4 C5 I1 177.8(3) . .
C4 C5 C6 C7 -0.6(8) . .
I1 C5 C6 C7 -178.1(3) . .
C5 C6 C7 C8 0.2(7) . .
C5 C6 C7 C1 177.1(4) . .
O2 C1 C7 C8 176.2(4) . .
O1 C1 C7 C8 -1.6(7) . .
O2 C1 C7 C6 -0.6(7) . .
O1 C1 C7 C6 -178.4(4) . .
C6 C7 C8 C3 0.5(7) . .
C1 C7 C8 C3 -176.4(4) . .
C4 C3 C8 C7 -0.8(6) . .
C2 C3 C8 C7 178.8(4) . .
N2 C9 C10 C11 -1.2(8) . .
C9 C10 C11 C12 -0.3(7) . .
C9 C10 C11 C14 176.2(5) . .
C10 C11 C12 C13 1.1(7) . .
C14 C11 C12 C13 -175.3(5) . .
C11 C12 C13 N2 -0.5(8) . .
C10 C11 C14 C15 -80.7(7) . .
C12 C11 C14 C15 95.7(7) . .
C11 C14 C15 C16 -71.5(7) . .
C14 C15 C16 C17 172.1(4) . .
C15 C16 C17 C21 1.1(7) . .
C15 C16 C17 C18 -177.1(4) . .
C21 C17 C18 C19 -1.4(7) . .
C16 C17 C18 C19 176.9(4) . .
C17 C18 C19 N1 -0.1(8) . .
N1 C20 C21 C17 -0.6(8) . .
C18 C17 C21 C20 1.7(7) . .
C16 C17 C21 C20 -176.4(5) . .
C21 C20 N1 C19 -0.9(7) . .
C21 C20 N1 Cd1 174.3(4) . .
C18 C19 N1 C20 1.2(8) . .
C18 C19 N1 Cd1 -174.2(4) . .
O3 Cd1 N1 C20 174.2(4) 6_566 .
O1 Cd1 N1 C20 -9.9(5) . .
O1W Cd1 N1 C20 -105.3(4) . .
N2 Cd1 N1 C20 82.4(4) 8_455 .
O2 Cd1 N1 C20 -7.9(4) . .
O3 Cd1 N1 C19 -10.7(4) 6_566 .
O1 Cd1 N1 C19 165.2(3) . .
O1W Cd1 N1 C19 69.8(4) . .
N2 Cd1 N1 C19 -102.5(4) 8_455 .
O2 Cd1 N1 C19 167.2(4) . .
C12 C13 N2 C9 -1.0(7) . .
C12 C13 N2 Cd1 -179.0(4) . 8_556
C10 C9 N2 C13 1.8(7) . .
C10 C9 N2 Cd1 179.9(4) . 8_556
O2 C1 O1 Cd1 -5.8(6) . .
C7 C1 O1 Cd1 171.9(3) . .
O3 Cd1 O1 C1 180.0(3) 6_566 .
N1 Cd1 O1 C1 5.4(4) . .
O1W Cd1 O1 C1 103.5(3) . .
N2 Cd1 O1 C1 -88.7(3) 8_455 .
O2 Cd1 O1 C1 2.8(3) . .
O1 C1 O2 Cd1 4.9(5) . .
C7 C1 O2 Cd1 -172.8(4) . .
O1 Cd1 O2 C1 -2.9(3) . .
N1 Cd1 O2 C1 178.8(3) . .
O1W Cd1 O2 C1 -85.5(3) . .
N2 Cd1 O2 C1 85.2(3) 8_455 .
O4 C2 O3 Cd1 -5.0(6) . 6_565
C3 C2 O3 Cd1 175.7(3) . 6_565
